data_7031048
loop_
_publ_author_name
'Rahanyan, Nelli'
'Duttwyler, Simon'
'Linden, Anthony'
'Baldridge, Kim K.'
'Siegel, Jay S.'

_publ_section_title
;
 Cu(i) and Ag(i) complexes of 7,10-bis-N-heterocycle-diazafluoranthenes:
 programmed molecular grids?
;
_journal_issue 28
_journal_name_full 'Dalton transactions (Cambridge, England : 2003)'
_journal_page_first 11027
_journal_page_last 11038
_journal_paper_doi 10.1039/c4dt01460j
_journal_volume 43
_journal_year 2014
_chemical_formula_moiety 'C128 H120 Ag4 N16 4+, 4(F6 Sb -), 4(C5 H12)'
_chemical_formula_sum 'C148 H168 Ag4 F24 N16 Sb4'
_chemical_formula_weight 3545.30
_chemical_name_systematic
; 
 ? 
;
_space_group_IT_number 12
_symmetry_cell_setting monoclinic
_symmetry_Int_Tables_number 12
_symmetry_space_group_name_Hall '-C 2y'
_symmetry_space_group_name_H-M 'C 1 2/m 1'
_atom_sites_solution_hydrogens geom
_atom_sites_solution_primary direct
_atom_sites_solution_secondary difmap
_audit_creation_date 09-05-12
_audit_creation_method SHELXL-97
_cell_angle_alpha 90.00
_cell_angle_beta 92.8779(14)
_cell_angle_gamma 90.00
_cell_formula_units_Z 2
_cell_length_a 34.9940(6)
_cell_length_b 17.4149(4)
_cell_length_c 12.8469(3)
_cell_measurement_reflns_used 129090
_cell_measurement_temperature 160(1)
_cell_measurement_theta_max 27.5
_cell_measurement_theta_min 2.0
_cell_volume 7819.2(3)
_computing_cell_refinement 'DENZO-SMN (Otwinowski & Minor, 1997)'
_computing_data_collection 'COLLECT (Nonius, 2000)'
_computing_data_reduction 'DENZO-SMN and SCALEPACK (Otwinowski & Minor, 1997)'
_computing_molecular_graphics 'ORTEPII (Johnson, 1976)'
_computing_publication_material 'SHELXL97 and PLATON (Spek, 2006)'
_computing_structure_refinement 'SHELXL97 (Sheldrick, 1997)'
_computing_structure_solution 'SIR92 (Altomare et al., 1994)'
_diffrn_ambient_temperature 160(1)
_diffrn_detector '65 mm CCD camera on \k goniostat'
_diffrn_detector_area_resol_mean 9
_diffrn_measured_fraction_theta_full 0.997
_diffrn_measured_fraction_theta_max 0.997
_diffrn_measurement_device_type 'Nonius KappaCCD area-detector diffractometer'
_diffrn_measurement_method '\w scans with \k offsets'
_diffrn_radiation_monochromator 'horizontally mounted graphite crystal'
_diffrn_radiation_source 'Nonius FR590 sealed tube generator'
_diffrn_radiation_type 'Mo K\a'
_diffrn_radiation_wavelength 0.71073
_diffrn_reflns_av_R_equivalents 0.0587
_diffrn_reflns_av_sigmaI/netI 0.0314
_diffrn_reflns_limit_h_max 45
_diffrn_reflns_limit_h_min -45
_diffrn_reflns_limit_k_max 22
_diffrn_reflns_limit_k_min -22
_diffrn_reflns_limit_l_max 16
_diffrn_reflns_limit_l_min -16
_diffrn_reflns_number 81452
_diffrn_reflns_theta_full 27.42
_diffrn_reflns_theta_max 27.42
_diffrn_reflns_theta_min 2.02
_diffrn_standards_decay_% 0
_diffrn_standards_number 0
_exptl_absorpt_coefficient_mu 1.247
_exptl_absorpt_correction_T_max 0.835
_exptl_absorpt_correction_T_min 0.759
_exptl_absorpt_correction_type multi-scan
_exptl_absorpt_process_details '(Blessing, 1995)'
_exptl_crystal_colour yellow
_exptl_crystal_density_diffrn 1.506
_exptl_crystal_density_method 'not measured'
_exptl_crystal_description prism
_exptl_crystal_F_000 3552
_exptl_crystal_size_max 0.20
_exptl_crystal_size_mid 0.15
_exptl_crystal_size_min 0.15
_platon_squeeze_details
; 
The electron count corresponds closely to 8 pentane molecules
per unit cell (336 e).  However, as a mixed solvent was used and
no clear pattern could be deduced fron the residual peaks, the
assigned solvent content is only hypothetical and is used simply
to give an approximately correct electron count in the unit cell for
the purposes of estimating reasonable values for the density, mu and 
F(000).
;
_refine_diff_density_max 0.765
_refine_diff_density_min -1.197
_refine_diff_density_rms 0.091
_refine_ls_extinction_method none
_refine_ls_goodness_of_fit_ref 1.080
_refine_ls_hydrogen_treatment constr
_refine_ls_matrix_type full
_refine_ls_number_parameters 418
_refine_ls_number_reflns 9186
_refine_ls_number_restraints 0
_refine_ls_restrained_S_all 1.080
_refine_ls_R_factor_all 0.0524
_refine_ls_R_factor_gt 0.0399
_refine_ls_shift/su_max 0.003
_refine_ls_shift/su_mean 0.000
_refine_ls_structure_factor_coef Fsqd
_refine_ls_weighting_details 'w=1/[\s^2^(Fo^2^)+(0.0410P)^2^+19.0018P] where P=(Fo^2^+2Fc^2^)/3'
_refine_ls_weighting_scheme calc
_refine_ls_wR_factor_gt 0.0898
_refine_ls_wR_factor_ref 0.0943
_reflns_number_gt 7602
_reflns_number_total 9187
_reflns_threshold_expression 'I > 2\s(I)'
_cod_data_source_file c4dt01460j1.cif
_cod_data_source_block VI
_cod_depositor_comments 'Adding full bibliography for 7031040--7031051.cif.'
_cod_database_code 7031048

loop_
_symmetry_equiv_pos_as_xyz
'x, y, z'
'x, -y, z'
'x+1/2, y+1/2, z'
'x+1/2, -y+1/2, z'
'-x, -y, -z'
'-x, y, -z'
'-x+1/2, -y+1/2, -z'
'-x+1/2, y+1/2, -z'

loop_
_atom_site_label
_atom_site_type_symbol
_atom_site_fract_x
_atom_site_fract_y
_atom_site_fract_z
_atom_site_U_iso_or_equiv
_atom_site_adp_type
_atom_site_occupancy
_atom_site_symmetry_multiplicity
_atom_site_calc_flag
_atom_site_refinement_flags
Ag1 Ag 0.567876(6) 0.111511(13) 0.067235(19) 0.02901(7) Uani 1 1 d .
N1 N 0.61783(6) 0.03868(14) 0.1491(2) 0.0262(5) Uani 1 1 d .
N2 N 0.62177(7) 0.19496(15) 0.0981(2) 0.0300(6) Uani 1 1 d .
N3 N 0.53700(6) 0.03880(13) -0.06536(19) 0.0230(5) Uani 1 1 d .
N4 N 0.48234(7) 0.19548(14) -0.12088(19) 0.0255(5) Uani 1 1 d .
C1 C 0.65072(8) 0.07784(17) 0.1624(2) 0.0265(6) Uani 1 1 d .
C2 C 0.68638(8) 0.04062(17) 0.1690(2) 0.0274(6) Uani 1 1 d .
C3 C 0.72643(8) 0.06777(18) 0.1733(2) 0.0293(6) Uani 1 1 d .
C4 C 0.74472(8) 0.13709(18) 0.1718(3) 0.0316(7) Uani 1 1 d .
H4 H 0.7303 0.1832 0.1654 0.038 Uiso 1 1 calc R
C5 C 0.78583(8) 0.14036(19) 0.1799(3) 0.0327(7) Uani 1 1 d .
C6 C 0.80675(9) 0.07316(19) 0.1845(3) 0.0360(7) Uani 1 1 d .
H6 H 0.8339 0.0758 0.1896 0.043 Uiso 1 1 calc R
C7 C 0.78857(12) 0.0000 0.1817(4) 0.0327(10) Uani 1 2 d S
C8 C 0.74858(11) 0.0000 0.1766(4) 0.0303(9) Uani 1 2 d S
C9 C 0.64680(8) 0.16263(17) 0.1675(2) 0.0273(6) Uani 1 1 d .
C10 C 0.61930(9) 0.27205(18) 0.0980(3) 0.0356(7) Uani 1 1 d .
H10 H 0.6026 0.2959 0.0472 0.043 Uiso 1 1 calc R
C11 C 0.63989(9) 0.3184(2) 0.1680(3) 0.0406(8) Uani 1 1 d .
H11 H 0.6377 0.3727 0.1645 0.049 Uiso 1 1 calc R
C12 C 0.66356(9) 0.2840(2) 0.2428(3) 0.0398(8) Uani 1 1 d .
H12 H 0.6772 0.3142 0.2938 0.048 Uiso 1 1 calc R
C13 C 0.66727(9) 0.20450(19) 0.2430(3) 0.0333(7) Uani 1 1 d .
H13 H 0.6835 0.1795 0.2938 0.040 Uiso 1 1 calc R
C14 C 0.80454(9) 0.22019(19) 0.1867(3) 0.0370(8) Uani 1 1 d .
C15 C 0.79486(12) 0.2655(2) 0.0868(4) 0.0575(11) Uani 1 1 d .
H151 H 0.8067 0.3164 0.0921 0.086 Uiso 1 1 calc R
H152 H 0.7670 0.2710 0.0771 0.086 Uiso 1 1 calc R
H153 H 0.8047 0.2380 0.0271 0.086 Uiso 1 1 calc R
C16 C 0.78964(11) 0.2634(2) 0.2810(4) 0.0569(11) Uani 1 1 d .
H161 H 0.7961 0.2343 0.3448 0.085 Uiso 1 1 calc R
H162 H 0.7618 0.2690 0.2724 0.085 Uiso 1 1 calc R
H163 H 0.8015 0.3143 0.2860 0.085 Uiso 1 1 calc R
C17 C 0.84808(9) 0.2152(2) 0.2004(4) 0.0514(10) Uani 1 1 d .
H171 H 0.8551 0.1861 0.2638 0.077 Uiso 1 1 calc R
H172 H 0.8588 0.2670 0.2063 0.077 Uiso 1 1 calc R
H173 H 0.8582 0.1892 0.1400 0.077 Uiso 1 1 calc R
C18 C 0.51595(7) 0.07746(17) -0.1384(2) 0.0238(6) Uani 1 1 d .
C19 C 0.49370(8) 0.04032(17) -0.2167(2) 0.0251(6) Uani 1 1 d .
C20 C 0.46973(9) 0.06743(18) -0.3065(2) 0.0298(6) Uani 1 1 d .
C21 C 0.45843(9) 0.13749(19) -0.3480(2) 0.0316(7) Uani 1 1 d .
H21 H 0.4671 0.1837 -0.3156 0.038 Uiso 1 1 calc R
C22 C 0.43380(9) 0.1404(2) -0.4392(3) 0.0350(7) Uani 1 1 d .
C23 C 0.42139(10) 0.0728(2) -0.4869(3) 0.0415(8) Uani 1 1 d .
H23 H 0.4051 0.0754 -0.5482 0.050 Uiso 1 1 calc R
C24 C 0.43242(14) 0.0000 -0.4465(4) 0.0373(11) Uani 1 2 d S
C25 C 0.45631(13) 0.0000 -0.3568(4) 0.0325(10) Uani 1 2 d S
C26 C 0.51678(8) 0.16230(16) -0.1318(2) 0.0236(6) Uani 1 1 d .
C27 C 0.48105(9) 0.27248(18) -0.1227(2) 0.0307(7) Uani 1 1 d .
H27 H 0.4571 0.2970 -0.1152 0.037 Uiso 1 1 calc R
C28 C 0.51298(9) 0.31805(18) -0.1352(3) 0.0341(7) Uani 1 1 d .
H28 H 0.5107 0.3724 -0.1372 0.041 Uiso 1 1 calc R
C29 C 0.54799(9) 0.28338(18) -0.1445(3) 0.0340(7) Uani 1 1 d .
H29 H 0.5703 0.3134 -0.1526 0.041 Uiso 1 1 calc R
C30 C 0.55020(8) 0.20375(18) -0.1420(2) 0.0293(6) Uani 1 1 d .
H30 H 0.5740 0.1783 -0.1471 0.035 Uiso 1 1 calc R
C31 C 0.42135(10) 0.2176(2) -0.4870(3) 0.0383(8) Uani 1 1 d .
C32 C 0.43201(14) 0.2857(2) -0.4156(3) 0.0592(11) Uani 1 1 d .
H321 H 0.4201 0.2791 -0.3487 0.089 Uiso 1 1 calc R
H322 H 0.4228 0.3334 -0.4486 0.089 Uiso 1 1 calc R
H323 H 0.4599 0.2880 -0.4040 0.089 Uiso 1 1 calc R
C33 C 0.37765(11) 0.2192(3) -0.5073(3) 0.0557(10) Uani 1 1 d .
H331 H 0.3702 0.1809 -0.5603 0.084 Uiso 1 1 calc R
H332 H 0.3697 0.2703 -0.5318 0.084 Uiso 1 1 calc R
H333 H 0.3652 0.2074 -0.4425 0.084 Uiso 1 1 calc R
C34 C 0.43998(13) 0.2266(3) -0.5919(3) 0.0618(12) Uani 1 1 d .
H341 H 0.4679 0.2285 -0.5803 0.093 Uiso 1 1 calc R
H342 H 0.4310 0.2742 -0.6256 0.093 Uiso 1 1 calc R
H343 H 0.4330 0.1828 -0.6368 0.093 Uiso 1 1 calc R
Sb1 Sb 0.638448(8) 0.0000 0.79996(2) 0.03242(8) Uani 1 2 d S
F1 F 0.62650(9) 0.07471(17) 0.8963(2) 0.0805(8) Uani 1 1 d .
F2 F 0.64861(9) -0.07492(17) 0.7032(2) 0.0815(9) Uani 1 1 d .
F3 F 0.58730(9) 0.0000 0.7490(3) 0.0732(11) Uani 1 2 d S
F4 F 0.68863(10) 0.0000 0.8498(3) 0.0921(15) Uani 1 2 d S
Sb2 Sb 0.583013(9) 0.5000 0.99889(3) 0.04669(11) Uani 1 2 d S
F5 F 0.56198(7) 0.57667(14) 1.0790(3) 0.0741(8) Uani 1 1 d .
F6 F 0.60476(8) 0.42412(14) 0.9189(3) 0.0791(9) Uani 1 1 d .
F7 F 0.53909(11) 0.5000 0.9095(4) 0.0847(14) Uani 1 2 d S
F8 F 0.62717(11) 0.5000 1.0877(4) 0.0839(14) Uani 1 2 d S

loop_
_atom_site_aniso_label
_atom_site_aniso_U_11
_atom_site_aniso_U_22
_atom_site_aniso_U_33
_atom_site_aniso_U_23
_atom_site_aniso_U_13
_atom_site_aniso_U_12
Ag1 0.02028(11) 0.02541(12) 0.04068(14) -0.00216(10) -0.00510(9) 0.00046(8)
N1 0.0192(11) 0.0248(12) 0.0343(14) 0.0002(10) -0.0008(10) 0.0002(9)
N2 0.0216(12) 0.0259(13) 0.0422(15) -0.0023(11) -0.0007(10) 0.0020(10)
N3 0.0197(11) 0.0207(11) 0.0285(13) 0.0010(10) 0.0017(9) 0.0008(9)
N4 0.0232(12) 0.0243(12) 0.0287(13) 0.0009(10) -0.0014(10) 0.0000(10)
C1 0.0206(13) 0.0253(15) 0.0334(16) -0.0008(12) -0.0007(11) 0.0000(11)
C2 0.0216(13) 0.0273(15) 0.0329(16) -0.0017(13) -0.0033(11) -0.0009(12)
C3 0.0209(13) 0.0273(16) 0.0393(17) -0.0002(13) -0.0034(12) -0.0003(12)
C4 0.0214(14) 0.0275(16) 0.0457(19) -0.0025(14) -0.0005(13) -0.0017(12)
C5 0.0210(14) 0.0301(16) 0.0468(19) -0.0029(14) 0.0010(13) -0.0050(12)
C6 0.0196(14) 0.0352(18) 0.053(2) -0.0024(15) -0.0001(13) -0.0016(13)
C7 0.020(2) 0.030(2) 0.048(3) 0.000 -0.0032(18) 0.000
C8 0.0200(19) 0.029(2) 0.042(3) 0.000 -0.0030(17) 0.000
C9 0.0180(13) 0.0270(15) 0.0368(17) -0.0006(13) 0.0007(12) -0.0010(11)
C10 0.0269(15) 0.0266(16) 0.053(2) 0.0020(15) 0.0021(14) 0.0025(12)
C11 0.0330(17) 0.0259(17) 0.063(2) -0.0050(16) 0.0041(16) -0.0010(13)
C12 0.0330(17) 0.0333(18) 0.053(2) -0.0144(16) -0.0004(15) -0.0037(14)
C13 0.0262(15) 0.0313(17) 0.0421(18) -0.0064(14) -0.0015(13) 0.0014(13)
C14 0.0218(14) 0.0309(17) 0.058(2) -0.0067(15) -0.0028(14) -0.0056(12)
C15 0.050(2) 0.043(2) 0.079(3) 0.009(2) -0.008(2) -0.0150(18)
C16 0.038(2) 0.051(2) 0.082(3) -0.027(2) 0.0020(19) -0.0095(18)
C17 0.0271(17) 0.036(2) 0.090(3) -0.011(2) -0.0029(18) -0.0090(15)
C18 0.0174(12) 0.0260(15) 0.0281(15) 0.0003(12) 0.0022(11) -0.0003(11)
C19 0.0204(13) 0.0248(15) 0.0300(15) 0.0010(12) -0.0004(11) -0.0005(11)
C20 0.0300(15) 0.0275(16) 0.0311(16) 0.0007(13) -0.0050(12) -0.0006(12)
C21 0.0346(16) 0.0292(16) 0.0305(16) 0.0032(13) -0.0042(13) -0.0005(13)
C22 0.0378(17) 0.0343(18) 0.0323(17) 0.0053(14) -0.0024(14) 0.0022(14)
C23 0.048(2) 0.041(2) 0.0337(18) 0.0042(15) -0.0159(15) 0.0044(16)
C24 0.043(3) 0.033(3) 0.034(3) 0.000 -0.014(2) 0.000
C25 0.035(2) 0.032(2) 0.030(2) 0.000 -0.0049(18) 0.000
C26 0.0243(13) 0.0220(14) 0.0243(14) 0.0012(11) -0.0002(11) -0.0001(11)
C27 0.0299(15) 0.0253(15) 0.0366(17) 0.0017(13) -0.0017(13) 0.0026(12)
C28 0.0392(17) 0.0217(15) 0.0414(18) 0.0020(13) 0.0006(14) -0.0021(13)
C29 0.0318(16) 0.0282(16) 0.0419(18) 0.0027(14) 0.0011(14) -0.0082(13)
C30 0.0227(14) 0.0288(16) 0.0362(17) 0.0001(13) 0.0012(12) -0.0021(12)
C31 0.0443(19) 0.0362(18) 0.0335(18) 0.0078(14) -0.0062(14) 0.0054(15)
C32 0.081(3) 0.032(2) 0.061(3) 0.0071(18) -0.020(2) 0.011(2)
C33 0.053(2) 0.053(2) 0.061(3) 0.007(2) -0.0079(19) 0.0120(19)
C34 0.071(3) 0.059(3) 0.056(3) 0.023(2) 0.015(2) 0.018(2)
Sb1 0.02939(15) 0.02985(16) 0.03807(18) 0.000 0.00214(12) 0.000
F1 0.090(2) 0.0753(19) 0.0763(18) -0.0371(16) 0.0053(15) 0.0096(16)
F2 0.098(2) 0.0684(18) 0.0790(19) -0.0301(15) 0.0110(16) 0.0242(16)
F3 0.0345(17) 0.127(4) 0.057(2) 0.000 -0.0014(15) 0.000
F4 0.0312(17) 0.157(5) 0.086(3) 0.000 -0.0123(18) 0.000
Sb2 0.03050(17) 0.01840(15) 0.0915(3) 0.000 0.00591(17) 0.000
F5 0.0632(15) 0.0321(12) 0.129(2) -0.0151(14) 0.0266(16) 0.0045(11)
F6 0.0680(17) 0.0351(13) 0.137(3) -0.0198(15) 0.0343(17) 0.0015(12)
F7 0.067(2) 0.044(2) 0.139(4) 0.000 -0.039(2) 0.000
F8 0.056(2) 0.0360(19) 0.156(4) 0.000 -0.035(2) 0.000

loop_
_atom_type_symbol
_atom_type_description
_atom_type_number_in_cell
_atom_type_scat_dispersion_real
_atom_type_scat_dispersion_imag
_atom_type_scat_source
C C 296 0.0033 0.0016
; International Tables for Crystallography (1992). 
Vol. C, Tables 4.2.6.8 and 6.1.1.4
;
H H 336 0.0000 0.0000
; International Tables for Crystallography (1992). 
Vol. C, Tables 4.2.6.8 and 6.1.1.4
;
Ag Ag 8 -0.8971 1.1015
; International Tables for Crystallography (1992). 
Vol. C, Tables 4.2.6.8 and 6.1.1.4
;
F F 48 0.0171 0.0103
; International Tables for Crystallography (1992). 
Vol. C, Tables 4.2.6.8 and 6.1.1.4
;
N N 32 0.0061 0.0033
; International Tables for Crystallography (1992). 
Vol. C, Tables 4.2.6.8 and 6.1.1.4
;
Sb Sb 8 -0.5866 1.5461
; International Tables for Crystallography (1992). 
Vol. C, Tables 4.2.6.8 and 6.1.1.4
;

loop_
_geom_angle_atom_site_label_1
_geom_angle_atom_site_label_2
_geom_angle_atom_site_label_3
_geom_angle
_geom_angle_site_symmetry_1
_geom_angle_site_symmetry_3
N3 Ag1 N1 109.72(8) . .
N3 Ag1 N2 141.07(9) . .
N1 Ag1 N2 72.17(8) . .
N3 Ag1 N4 102.67(8) . 6_655
N1 Ag1 N4 136.97(8) . 6_655
N2 Ag1 N4 99.41(8) . 6_655
C1 N1 N1 120.55(16) . 2
C1 N1 Ag1 113.25(19) . .
N1 N1 Ag1 122.46(6) 2 .
C9 N2 C10 117.3(3) . .
C9 N2 Ag1 109.70(19) . .
C10 N2 Ag1 123.7(2) . .
C18 N3 N3 120.06(16) . 2
C18 N3 Ag1 116.97(18) . .
N3 N3 Ag1 122.72(6) 2 .
C27 N4 C26 117.1(2) . .
C27 N4 Ag1 125.9(2) . 6_655
C26 N4 Ag1 115.91(18) . 6_655
N1 C1 C2 121.8(3) . .
N1 C1 C9 115.5(2) . .
C2 C1 C9 122.7(3) . .
C1 C2 C2 117.48(17) . 2
C1 C2 C3 133.8(3) . .
C2 C2 C3 108.66(17) 2 .
C4 C3 C8 118.8(3) . .
C4 C3 C2 136.6(3) . .
C8 C3 C2 104.6(3) . .
C3 C4 C5 120.1(3) . .
C3 C4 H4 120.0 . .
C5 C4 H4 120.0 . .
C6 C5 C4 119.7(3) . .
C6 C5 C14 122.8(3) . .
C4 C5 C14 117.5(3) . .
C5 C6 C7 121.5(3) . .
C5 C6 H6 119.2 . .
C7 C6 H6 119.2 . .
C8 C7 C6 116.49(19) . .
C6 C7 C6 127.0(4) . 2
C7 C8 C3 123.26(18) . .
C3 C8 C3 113.5(4) . 2
N2 C9 C13 122.8(3) . .
N2 C9 C1 116.5(3) . .
C13 C9 C1 120.6(3) . .
N2 C10 C11 123.4(3) . .
N2 C10 H10 118.3 . .
C11 C10 H10 118.3 . .
C12 C11 C10 118.5(3) . .
C12 C11 H11 120.8 . .
C10 C11 H11 120.8 . .
C11 C12 C13 119.2(3) . .
C11 C12 H12 120.4 . .
C13 C12 H12 120.4 . .
C9 C13 C12 118.6(3) . .
C9 C13 H13 120.7 . .
C12 C13 H13 120.7 . .
C17 C14 C15 107.7(3) . .
C17 C14 C5 112.0(3) . .
C15 C14 C5 110.1(3) . .
C17 C14 C16 108.2(3) . .
C15 C14 C16 109.8(3) . .
C5 C14 C16 109.0(3) . .
C14 C15 H151 109.5 . .
C14 C15 H152 109.5 . .
H151 C15 H152 109.5 . .
C14 C15 H153 109.5 . .
H151 C15 H153 109.5 . .
H152 C15 H153 109.5 . .
C14 C16 H161 109.5 . .
C14 C16 H162 109.5 . .
H161 C16 H162 109.5 . .
C14 C16 H163 109.5 . .
H161 C16 H163 109.5 . .
H162 C16 H163 109.5 . .
C14 C17 H171 109.5 . .
C14 C17 H172 109.5 . .
H171 C17 H172 109.5 . .
C14 C17 H173 109.5 . .
H171 C17 H173 109.5 . .
H172 C17 H173 109.5 . .
N3 C18 C19 122.4(3) . .
N3 C18 C26 116.8(2) . .
C19 C18 C26 120.7(3) . .
C18 C19 C19 117.52(17) . 2
C18 C19 C20 133.7(3) . .
C19 C19 C20 108.75(17) 2 .
C21 C20 C25 118.4(3) . .
C21 C20 C19 136.7(3) . .
C25 C20 C19 104.8(3) . .
C20 C21 C22 120.0(3) . .
C20 C21 H21 120.0 . .
C22 C21 H21 120.0 . .
C23 C22 C21 119.8(3) . .
C23 C22 C31 119.5(3) . .
C21 C22 C31 120.7(3) . .
C22 C23 C24 121.7(3) . .
C22 C23 H23 119.2 . .
C24 C23 H23 119.2 . .
C25 C24 C23 116.4(2) . .
C23 C24 C23 127.1(4) 2 .
C24 C25 C20 123.60(19) . .
C20 C25 C20 112.8(4) . 2
N4 C26 C30 123.3(3) . .
N4 C26 C18 114.7(2) . .
C30 C26 C18 121.9(3) . .
N4 C27 C28 123.2(3) . .
N4 C27 H27 118.4 . .
C28 C27 H27 118.4 . .
C29 C28 C27 119.0(3) . .
C29 C28 H28 120.5 . .
C27 C28 H28 120.5 . .
C28 C29 C30 119.0(3) . .
C28 C29 H29 120.5 . .
C30 C29 H29 120.5 . .
C26 C30 C29 118.4(3) . .
C26 C30 H30 120.8 . .
C29 C30 H30 120.8 . .
C22 C31 C32 112.6(3) . .
C22 C31 C34 108.5(3) . .
C32 C31 C34 110.2(3) . .
C22 C31 C33 110.1(3) . .
C32 C31 C33 107.3(3) . .
C34 C31 C33 108.2(3) . .
C31 C32 H321 109.5 . .
C31 C32 H322 109.5 . .
H321 C32 H322 109.5 . .
C31 C32 H323 109.5 . .
H321 C32 H323 109.5 . .
H322 C32 H323 109.5 . .
C31 C33 H331 109.5 . .
C31 C33 H332 109.5 . .
H331 C33 H332 109.5 . .
C31 C33 H333 109.5 . .
H331 C33 H333 109.5 . .
H332 C33 H333 109.5 . .
C31 C34 H341 109.5 . .
C31 C34 H342 109.5 . .
H341 C34 H342 109.5 . .
C31 C34 H343 109.5 . .
H341 C34 H343 109.5 . .
H342 C34 H343 109.5 . .
F4 Sb1 F2 91.23(14) . .
F2 Sb1 F2 89.8(2) 2 .
F4 Sb1 F1 90.64(14) . .
F2 Sb1 F1 178.08(14) . .
F2 Sb1 F1 90.63(15) . 2
F1 Sb1 F1 88.9(2) . 2
F4 Sb1 F3 179.93(18) . .
F2 Sb1 F3 88.72(13) . .
F1 Sb1 F3 89.41(12) . .
F6 Sb2 F6 90.55(17) 2_565 .
F6 Sb2 F5 179.13(11) . .
F6 Sb2 F5 88.85(12) . 2_565
F5 Sb2 F5 91.73(17) . 2_565
F6 Sb2 F7 90.42(15) . .
F5 Sb2 F7 90.23(15) . .
F6 Sb2 F8 89.35(15) . .
F5 Sb2 F8 90.00(15) . .
F7 Sb2 F8 179.7(2) . .

loop_
_geom_bond_atom_site_label_1
_geom_bond_atom_site_label_2
_geom_bond_distance
_geom_bond_site_symmetry_2
Ag1 N3 2.343(2) .
Ag1 N1 2.363(2) .
Ag1 N2 2.398(2) .
Ag1 N4 2.413(2) 6_655
N1 C1 1.341(4) .
N1 N1 1.347(5) 2
N2 C9 1.342(4) .
N2 C10 1.345(4) .
N3 C18 1.344(4) .
N3 N3 1.352(5) 2
N4 C27 1.342(4) .
N4 C26 1.350(4) .
C1 C2 1.405(4) .
C1 C9 1.485(4) .
C2 C2 1.415(6) 2
C2 C3 1.478(4) .
C3 C4 1.367(4) .
C3 C8 1.412(4) .
C4 C5 1.438(4) .
C4 H4 0.9500 .
C5 C6 1.380(5) .
C5 C14 1.537(4) .
C6 C7 1.424(4) .
C6 H6 0.9500 .
C7 C8 1.398(6) .
C9 C13 1.384(4) .
C10 C11 1.384(5) .
C10 H10 0.9500 .
C11 C12 1.374(5) .
C11 H11 0.9500 .
C12 C13 1.391(5) .
C12 H12 0.9500 .
C13 H13 0.9500 .
C14 C17 1.527(4) .
C14 C15 1.530(6) .
C14 C16 1.539(5) .
C15 H151 0.9800 .
C15 H152 0.9800 .
C15 H153 0.9800 .
C16 H161 0.9800 .
C16 H162 0.9800 .
C16 H163 0.9800 .
C17 H171 0.9800 .
C17 H172 0.9800 .
C17 H173 0.9800 .
C18 C19 1.400(4) .
C18 C26 1.480(4) .
C19 C19 1.404(6) 2
C19 C20 1.469(4) .
C20 C21 1.382(4) .
C20 C25 1.410(4) .
C21 C22 1.420(4) .
C21 H21 0.9500 .
C22 C23 1.386(5) .
C22 C31 1.532(5) .
C23 C24 1.416(4) .
C23 H23 0.9500 .
C24 C25 1.389(6) .
C26 C30 1.386(4) .
C27 C28 1.386(4) .
C27 H27 0.9500 .
C28 C29 1.377(5) .
C28 H28 0.9500 .
C29 C30 1.389(4) .
C29 H29 0.9500 .
C30 H30 0.9500 .
C31 C32 1.533(5) .
C31 C34 1.535(5) .
C31 C33 1.538(5) .
C32 H321 0.9800 .
C32 H322 0.9800 .
C32 H323 0.9800 .
C33 H331 0.9800 .
C33 H332 0.9800 .
C33 H333 0.9800 .
C34 H341 0.9800 .
C34 H342 0.9800 .
C34 H343 0.9800 .
Sb1 F4 1.839(3) .
Sb1 F2 1.849(2) .
Sb1 F1 1.857(2) .
Sb1 F3 1.875(3) .
Sb2 F6 1.860(2) .
Sb2 F5 1.860(2) .
Sb2 F7 1.872(4) .
Sb2 F8 1.874(4) .

loop_
_geom_torsion_atom_site_label_1
_geom_torsion_atom_site_label_2
_geom_torsion_atom_site_label_3
_geom_torsion_atom_site_label_4
_geom_torsion
_geom_torsion_site_symmetry_1
_geom_torsion_site_symmetry_4
N3 Ag1 N1 C1 133.5(2) . .
N2 Ag1 N1 C1 -5.3(2) . .
N4 Ag1 N1 C1 -90.0(2) 6_655 .
N3 Ag1 N1 N1 -24.71(8) . 2
N2 Ag1 N1 N1 -163.54(9) . 2
N4 Ag1 N1 N1 111.80(10) 6_655 2
N3 Ag1 N2 C9 -115.7(2) . .
N1 Ag1 N2 C9 -16.11(19) . .
N4 Ag1 N2 C9 120.4(2) 6_655 .
N3 Ag1 N2 C10 98.8(3) . .
N1 Ag1 N2 C10 -161.7(3) . .
N4 Ag1 N2 C10 -25.2(3) 6_655 .
N1 Ag1 N3 C18 -161.07(18) . .
N2 Ag1 N3 C18 -75.3(2) . .
N4 Ag1 N3 C18 47.7(2) 6_655 .
N1 Ag1 N3 N3 24.79(8) . 2
N2 Ag1 N3 N3 110.55(12) . 2
N4 Ag1 N3 N3 -126.44(7) 6_655 2
N1 N1 C1 C2 4.8(4) 2 .
Ag1 N1 C1 C2 -153.9(2) . .
N1 N1 C1 C9 -176.35(18) 2 .
Ag1 N1 C1 C9 25.0(3) . .
N1 C1 C2 C2 -4.7(4) . 2
C9 C1 C2 C2 176.6(2) . 2
N1 C1 C2 C3 173.1(3) . .
C9 C1 C2 C3 -5.6(6) . .
C1 C2 C3 C4 -0.6(7) . .
C2 C2 C3 C4 177.3(4) 2 .
C1 C2 C3 C8 -178.5(4) . .
C2 C2 C3 C8 -0.6(3) 2 .
C8 C3 C4 C5 -3.7(5) . .
C2 C3 C4 C5 178.6(4) . .
C3 C4 C5 C6 2.9(5) . .
C3 C4 C5 C14 -175.2(3) . .
C4 C5 C6 C7 -0.2(6) . .
C14 C5 C6 C7 177.8(4) . .
C5 C6 C7 C8 -1.5(6) . .
C5 C6 C7 C6 179.1(3) . 2
C6 C7 C8 C3 0.6(7) . .
C6 C7 C8 C3 -179.9(4) 2 .
C6 C7 C8 C3 179.9(4) . 2
C6 C7 C8 C3 -0.6(7) 2 2
C4 C3 C8 C7 2.0(6) . .
C2 C3 C8 C7 -179.7(4) . .
C4 C3 C8 C3 -177.4(3) . 2
C2 C3 C8 C3 1.0(5) . 2
C10 N2 C9 C13 5.5(4) . .
Ag1 N2 C9 C13 -142.5(3) . .
C10 N2 C9 C1 -176.6(3) . .
Ag1 N2 C9 C1 35.4(3) . .
N1 C1 C9 N2 -43.0(4) . .
C2 C1 C9 N2 135.9(3) . .
N1 C1 C9 C13 134.9(3) . .
C2 C1 C9 C13 -46.2(4) . .
C9 N2 C10 C11 -2.8(5) . .
Ag1 N2 C10 C11 140.4(3) . .
N2 C10 C11 C12 -1.2(5) . .
C10 C11 C12 C13 2.7(5) . .
N2 C9 C13 C12 -4.1(5) . .
C1 C9 C13 C12 178.1(3) . .
C11 C12 C13 C9 -0.1(5) . .
C6 C5 C14 C17 -0.8(5) . .
C4 C5 C14 C17 177.2(3) . .
C6 C5 C14 C15 118.9(4) . .
C4 C5 C14 C15 -63.1(4) . .
C6 C5 C14 C16 -120.6(4) . .
C4 C5 C14 C16 57.5(4) . .
N3 N3 C18 C19 -0.5(3) 2 .
Ag1 N3 C18 C19 -174.8(2) . .
N3 N3 C18 C26 178.69(16) 2 .
Ag1 N3 C18 C26 4.4(3) . .
N3 C18 C19 C19 0.4(3) . 2
C26 C18 C19 C19 -178.68(18) . 2
N3 C18 C19 C20 -177.2(3) . .
C26 C18 C19 C20 3.7(5) . .
C18 C19 C20 C21 -2.5(6) . .
C19 C19 C20 C21 179.6(3) 2 .
C18 C19 C20 C25 177.8(3) . .
C19 C19 C20 C25 0.0(3) 2 .
C25 C20 C21 C22 0.1(5) . .
C19 C20 C21 C22 -179.5(3) . .
C20 C21 C22 C23 -0.5(5) . .
C20 C21 C22 C31 -179.3(3) . .
C21 C22 C23 C24 0.5(6) . .
C31 C22 C23 C24 179.3(4) . .
C22 C23 C24 C25 0.0(7) . .
C22 C23 C24 C23 179.2(3) . 2
C23 C24 C25 C20 -179.7(4) 2 .
C23 C24 C25 C20 -0.4(7) . .
C23 C24 C25 C20 0.4(7) 2 2
C23 C24 C25 C20 179.7(4) . 2
C21 C20 C25 C24 0.3(6) . .
C19 C20 C25 C24 -179.9(4) . .
C21 C20 C25 C20 -179.7(2) . 2
C19 C20 C25 C20 0.0(5) . 2
C27 N4 C26 C30 1.6(4) . .
Ag1 N4 C26 C30 -167.0(2) 6_655 .
C27 N4 C26 C18 -174.9(3) . .
Ag1 N4 C26 C18 16.5(3) 6_655 .
N3 C18 C26 N4 -120.7(3) . .
C19 C18 C26 N4 58.4(4) . .
N3 C18 C26 C30 62.7(4) . .
C19 C18 C26 C30 -118.1(3) . .
C26 N4 C27 C28 0.0(5) . .
Ag1 N4 C27 C28 167.4(2) 6_655 .
N4 C27 C28 C29 -1.0(5) . .
C27 C28 C29 C30 0.4(5) . .
N4 C26 C30 C29 -2.2(5) . .
C18 C26 C30 C29 174.1(3) . .
C28 C29 C30 C26 1.1(5) . .
C23 C22 C31 C32 170.6(4) . .
C21 C22 C31 C32 -10.6(5) . .
C23 C22 C31 C34 -67.3(4) . .
C21 C22 C31 C34 111.6(4) . .
C23 C22 C31 C33 50.9(4) . .
C21 C22 C31 C33 -130.3(3) . .

loop_
_platon_squeeze_void_nr
_platon_squeeze_void_average_x
_platon_squeeze_void_average_y
_platon_squeeze_void_average_z
_platon_squeeze_void_volume
_platon_squeeze_void_count_electrons
_platon_squeeze_void_content
1 0.118 0.062 0.500 2270 358 ' '
